data_2213694
loop_
_publ_author_name
'B. Thimme Gowda'
'M. B. Savitha'
'Jozef Ko\<z\'i\<sek'
'Miroslav Tokar\<c\'ik'
'Hartmut Fuess '

_publ_section_title
;
 Sodium 2,4,<i>N</i>-trichlorobenzenesulfonamidate sesquihydrate
;
_journal_coeditor_code BT2359
_journal_issue 6
_journal_name_full 'Acta Crystallographica Section E'
_journal_page_first m1646
_journal_page_last m1646
_journal_paper_doi 10.1107/S1600536807023045
_journal_volume 63
_journal_year 2007
_chemical_formula_iupac 'Na +, C6 H3 Cl3 N O2 S -, 1.5H2 O'
_chemical_formula_moiety 'Na +, C6 H3 Cl3 N O2 S -, 1.5(H2 O)'
_chemical_formula_sum 'C6 H6 Cl3 N Na O3.5 S'
_chemical_formula_weight 309.52
_chemical_name_systematic
;
Sodium 2,4,<i>N</i>-trichlorobenzenesulfonamidate sesquihydrate
;
_space_group_IT_number 15
_symmetry_cell_setting monoclinic
_symmetry_space_group_name_Hall '-C 2yc'
_symmetry_space_group_name_H-M 'C 1 2/c 1'
_audit_creation_method 'WinGX routine CIF_UPDATE'
_cell_angle_alpha 90
_cell_angle_beta 98.51(3)
_cell_angle_gamma 90
_cell_formula_units_Z 8
_cell_length_a 11.033(2)
_cell_length_b 6.7410(13)
_cell_length_c 30.187(6)
_cell_measurement_reflns_used 3687
_cell_measurement_temperature 294(2)
_cell_measurement_theta_max 30.08
_cell_measurement_theta_min 3.55
_cell_volume 2220.4(8)
_computing_cell_refinement 'CrysAlis RED (Oxford Diffraction, 2003)'
_computing_data_collection 'CrysAlis CCD (Oxford Diffraction, 2003)'
_computing_data_reduction 'CrysAlis RED'
_computing_molecular_graphics
;
ORTEP-3 (Farrugia, 1997) and DIAMOND (Brandenburg, 2002)
;
_computing_publication_material
;
SHELXL97, PLATON (Spek, 2003) and WinGX (Farrugia, 1999)
;
_computing_structure_refinement 'SHELXL97 (Sheldrick, 1997)'
_computing_structure_solution 'SHELXS97 (Sheldrick, 1997)'
_diffrn_ambient_temperature 294(2)
_diffrn_measured_fraction_theta_full 0.975
_diffrn_measured_fraction_theta_max 0.975
_diffrn_measurement_device '4-circle kappa geometry goniometer'
_diffrn_measurement_device_type 'Oxford Diffraction Xcalibur System'
_diffrn_measurement_method
;
Rotation method data acquisition using omega and phi scans
;
_diffrn_radiation_monochromator graphite
_diffrn_radiation_source 'fine-focus sealed tube'
_diffrn_radiation_type MoK\a
_diffrn_radiation_wavelength 0.71073
_diffrn_reflns_av_R_equivalents 0.0472
_diffrn_reflns_av_sigmaI/netI 0.0318
_diffrn_reflns_limit_h_max 13
_diffrn_reflns_limit_h_min -13
_diffrn_reflns_limit_k_max 8
_diffrn_reflns_limit_k_min 0
_diffrn_reflns_limit_l_max 37
_diffrn_reflns_limit_l_min 0
_diffrn_reflns_number 3256
_diffrn_reflns_theta_full 26.19
_diffrn_reflns_theta_max 26.19
_diffrn_reflns_theta_min 6.83
_diffrn_standards_decay_% 0.00
_diffrn_standards_interval_count 0
_diffrn_standards_interval_time 0
_diffrn_standards_number 0
_exptl_absorpt_coefficient_mu 1.041
_exptl_absorpt_correction_T_max 0.8513
_exptl_absorpt_correction_T_min 0.6462
_exptl_absorpt_correction_type analytical
_exptl_absorpt_process_details
;
(CrysAlis RED; Oxford Diffraction, 2003)
;
_exptl_crystal_colour yellow
_exptl_crystal_density_diffrn 1.834
_exptl_crystal_density_method 'not measured'
_exptl_crystal_description block
_exptl_crystal_F_000 1240.0
_exptl_crystal_size_max 0.46
_exptl_crystal_size_mid 0.32
_exptl_crystal_size_min 0.16
_refine_diff_density_max 0.397
_refine_diff_density_min -0.406
_refine_ls_extinction_coef 0.0083(6)
_refine_ls_extinction_expression Fc^*^=kFc[1+0.001xFc^2^\l^3^/sin(2\q)]^-1/4^
_refine_ls_extinction_method SHELXL97
_refine_ls_goodness_of_fit_ref 1.088
_refine_ls_hydrogen_treatment mixed
_refine_ls_matrix_type full
_refine_ls_number_parameters 151
_refine_ls_number_reflns 2162
_refine_ls_number_restraints 7
_refine_ls_restrained_S_all 1.092
_refine_ls_R_factor_all 0.0452
_refine_ls_R_factor_gt 0.0380
_refine_ls_shift/su_max 0.001
_refine_ls_shift/su_mean 0.000
_refine_ls_structure_factor_coef Fsqd
_refine_ls_weighting_details 'calc w=1/[\s^2^(Fo^2^)+(0.0305P)^2^+4.9463P] where P=(Fo^2^+2Fc^2^)/3'
_refine_ls_weighting_scheme calc
_refine_ls_wR_factor_gt 0.0784
_refine_ls_wR_factor_ref 0.0814
_reflns_number_gt 1872
_reflns_number_total 2162
_reflns_threshold_expression I>2\s(I)
_cod_data_source_file bt2359.cif
_cod_data_source_block I
_cod_original_sg_symbol_H-M 'C 2/c'
_cod_original_formula_sum 'C6 H6 Cl3 N1 Na1 O3.5 S1'
_cod_database_code 2213694
_cod_database_fobs_code 2213694

loop_
_symmetry_equiv_pos_as_xyz
'x, y, z'
'-x, y, -z+1/2'
'x+1/2, y+1/2, z'
'-x+1/2, y+1/2, -z+1/2'
'-x, -y, -z'
'x, -y, z-1/2'
'-x+1/2, -y+1/2, -z'
'x+1/2, -y+1/2, z-1/2'

loop_
_atom_site_type_symbol
_atom_site_label
_atom_site_fract_x
_atom_site_fract_y
_atom_site_fract_z
_atom_site_U_iso_or_equiv
_atom_site_adp_type
_atom_site_calc_flag
_atom_site_refinement_flags
_atom_site_occupancy
C C1 0.3266(2) 0.3152(3) 0.61865(8) 0.0221(5) Uani d . 1
C C2 0.4082(2) 0.3777(4) 0.59049(8) 0.0260(5) Uani d . 1
C C3 0.3651(3) 0.4513(4) 0.54803(9) 0.0348(6) Uani d . 1
H H3 0.4198 0.4937 0.5293 0.042 Uiso calc R 1
C C4 0.2411(3) 0.4607(4) 0.53402(9) 0.0374(7) Uani d . 1
C C5 0.1587(3) 0.4044(5) 0.56120(10) 0.0413(7) Uani d . 1
H H5 0.0749 0.4146 0.5514 0.05 Uiso calc R 1
C C6 0.2020(2) 0.3320(4) 0.60359(9) 0.0329(6) Uani d . 1
H H6 0.1463 0.2939 0.6223 0.039 Uiso calc R 1
N N1 0.46541(19) 0.0345(3) 0.66974(7) 0.0267(5) Uani d . 1
O O1 0.44434(16) 0.3586(3) 0.70026(6) 0.0317(4) Uani d . 1
O O2 0.25872(17) 0.1563(3) 0.68763(6) 0.0359(5) Uani d . 1
S S1 0.37271(5) 0.21142(9) 0.672848(19) 0.02257(18) Uani d . 1
Cl Cl1 0.39467(6) -0.15130(10) 0.63434(2) 0.0345(2) Uani d . 1
Cl Cl2 0.56526(6) 0.36763(12) 0.60616(3) 0.0424(2) Uani d . 1
Cl Cl3 0.18902(9) 0.53791(12) 0.47951(3) 0.0579(3) Uani d . 1
Na Na1 0.14565(9) -0.00688(16) 0.73657(3) 0.0328(3) Uani d D 1
O O3 0 0.2632(4) 0.75 0.0346(6) Uani d SD 1
H H31 -0.010(3) 0.339(3) 0.7290(7) 0.041 Uiso d D 1
O O4 0.28754(17) 0.1707(3) 0.79286(6) 0.0350(5) Uani d D 1
H H41 0.247(2) 0.196(4) 0.8128(6) 0.042 Uiso d D 1
H H42 0.3478(17) 0.111(4) 0.8039(8) 0.042 Uiso d D 1

loop_
_atom_site_aniso_label
_atom_site_aniso_U_11
_atom_site_aniso_U_22
_atom_site_aniso_U_33
_atom_site_aniso_U_12
_atom_site_aniso_U_13
_atom_site_aniso_U_23
C1 0.0252(12) 0.0203(12) 0.0208(11) 0.0009(10) 0.0029(9) -0.0014(9)
C2 0.0301(13) 0.0220(12) 0.0255(12) -0.0008(10) 0.0031(10) -0.0002(10)
C3 0.0514(18) 0.0274(14) 0.0264(13) -0.0040(13) 0.0084(12) 0.0034(11)
C4 0.0562(19) 0.0245(14) 0.0272(13) 0.0024(13) -0.0080(13) 0.0030(11)
C5 0.0357(16) 0.0397(16) 0.0429(17) 0.0060(13) -0.0124(13) 0.0002(14)
C6 0.0288(14) 0.0348(15) 0.0343(14) 0.0027(11) 0.0025(11) 0.0006(12)
N1 0.0279(11) 0.0251(11) 0.0259(11) 0.0004(9) -0.0003(9) -0.0017(9)
O1 0.0341(10) 0.0343(10) 0.0258(9) -0.0022(8) 0.0010(8) -0.0077(8)
O2 0.0307(10) 0.0484(12) 0.0314(10) -0.0019(9) 0.0142(8) 0.0066(9)
S1 0.0237(3) 0.0258(3) 0.0183(3) -0.0003(2) 0.0035(2) -0.0003(2)
Cl1 0.0408(4) 0.0289(4) 0.0344(4) -0.0029(3) 0.0080(3) -0.0068(3)
Cl2 0.0277(4) 0.0522(5) 0.0487(4) -0.0044(3) 0.0104(3) 0.0122(4)
Cl3 0.0932(7) 0.0384(4) 0.0331(4) -0.0024(4) -0.0209(4) 0.0076(3)
Na1 0.0320(6) 0.0350(6) 0.0330(6) -0.0054(4) 0.0105(4) 0.0002(5)
O3 0.0487(16) 0.0275(15) 0.0256(14) 0 -0.0007(12) 0
O4 0.0287(10) 0.0442(12) 0.0321(10) 0.0026(9) 0.0047(8) -0.0021(9)

loop_
_atom_type_symbol
_atom_type_description
_atom_type_scat_dispersion_real
_atom_type_scat_dispersion_imag
_atom_type_scat_source
C C 0.0033 0.0016 'International Tables Vol C Tables 4.2.6.8 and 6.1.1.4'
H H 0 0 'International Tables Vol C Tables 4.2.6.8 and 6.1.1.4'
N N 0.0061 0.0033 'International Tables Vol C Tables 4.2.6.8 and 6.1.1.4'
O O 0.0106 0.006 'International Tables Vol C Tables 4.2.6.8 and 6.1.1.4'
S S 0.1246 0.1234 'International Tables Vol C Tables 4.2.6.8 and 6.1.1.4'
Cl Cl 0.1484 0.1585 'International Tables Vol C Tables 4.2.6.8 and 6.1.1.4'
Na Na 0.0362 0.0249 'International Tables Vol C Tables 4.2.6.8 and 6.1.1.4'

loop_
_geom_angle_atom_site_label_1
_geom_angle_atom_site_label_2
_geom_angle_atom_site_label_3
_geom_angle_site_symmetry_1
_geom_angle_site_symmetry_3
_geom_angle
C6 C1 C2 . . 118.3(2)
C6 C1 S1 . . 117.86(19)
C2 C1 S1 . . 123.82(19)
C3 C2 C1 . . 120.5(2)
C3 C2 Cl2 . . 117.3(2)
C1 C2 Cl2 . . 122.25(19)
C4 C3 C2 . . 119.3(3)
C4 C3 H3 . . 120.3
C2 C3 H3 . . 120.3
C5 C4 C3 . . 121.6(3)
C5 C4 Cl3 . . 119.7(2)
C3 C4 Cl3 . . 118.7(2)
C4 C5 C6 . . 118.9(3)
C4 C5 H5 . . 120.6
C6 C5 H5 . . 120.6
C5 C6 C1 . . 121.4(3)
C5 C6 H6 . . 119.3
C1 C6 H6 . . 119.3
S1 N1 Cl1 . . 109.95(12)
S1 O1 Na1 . 4_556 116.63(10)
S1 O1 Na1 . 3 150.88(11)
Na1 O1 Na1 4_556 3 87.74(7)
S1 O2 Na1 . . 152.22(13)
O2 S1 O1 . . 115.22(11)
O2 S1 N1 . . 115.11(12)
O1 S1 N1 . . 104.31(11)
O2 S1 C1 . . 103.96(11)
O1 S1 C1 . . 108.23(11)
N1 S1 C1 . . 109.90(11)
O2 S1 Na1 . 4_556 74.56(9)
O1 S1 Na1 . 4_556 40.69(8)
N1 S1 Na1 . 4_556 126.25(8)
C1 S1 Na1 . 4_556 118.80(8)
O2 Na1 O4 . . 82.10(8)
O2 Na1 O1 . 4_546 168.19(8)
O4 Na1 O1 . 4_546 86.09(7)
O2 Na1 O1 . 3_445 114.55(8)
O4 Na1 O1 . 3_445 156.75(8)
O1 Na1 O1 4_546 3_445 76.75(8)
O2 Na1 O4 . 4_546 88.36(8)
O4 Na1 O4 . 4_546 118.70(6)
O1 Na1 O4 4_546 4_546 97.45(7)
O1 Na1 O4 3_445 4_546 79.53(7)
O2 Na1 O3 . . 100.09(8)
O4 Na1 O3 . . 83.78(6)
O1 Na1 O3 4_546 . 78.42(6)
O1 Na1 O3 3_445 . 77.55(6)
O4 Na1 O3 4_546 . 157.05(7)
O2 Na1 S1 . 4_546 151.64(6)
O4 Na1 S1 . 4_546 79.67(6)
O1 Na1 S1 4_546 4_546 22.68(4)
O1 Na1 S1 3_445 4_546 89.73(6)
O4 Na1 S1 4_546 4_546 81.63(6)
O3 Na1 S1 . 4_546 99.33(5)
O2 Na1 Na1 . 2_556 138.93(7)
O4 Na1 Na1 . 2_556 111.20(6)
O1 Na1 Na1 4_546 2_556 46.70(5)
O1 Na1 Na1 3_445 2_556 45.57(5)
O4 Na1 Na1 4_546 2_556 114.84(5)
O3 Na1 Na1 . 2_556 46.72(5)
S1 Na1 Na1 4_546 2_556 68.66(4)
O2 Na1 Na1 . 4_556 53.30(6)
O4 Na1 Na1 . 4_556 34.54(5)
O1 Na1 Na1 4_546 4_556 115.54(6)
O1 Na1 Na1 3_445 4_556 145.42(6)
O4 Na1 Na1 4_546 4_556 126.81(6)
O3 Na1 Na1 . 4_556 74.01(5)
S1 Na1 Na1 4_546 4_556 113.82(5)
Na1 Na1 Na1 2_556 4_556 118.20(3)
O2 Na1 Na1 . 4_546 100.07(7)
O4 Na1 Na1 . 4_546 88.97(7)
O1 Na1 Na1 4_546 4_546 79.75(5)
O1 Na1 Na1 3_445 4_546 103.04(5)
O4 Na1 Na1 4_546 4_546 33.70(4)
O3 Na1 Na1 . 4_546 157.39(5)
S1 Na1 Na1 4_546 4_546 58.23(3)
Na1 Na1 Na1 2_556 4_546 118.20(3)
Na1 Na1 Na1 4_556 4_546 110.80(5)
Na1 O3 Na1 2_556 . 86.55(10)
Na1 O3 H31 2_556 . 125(2)
Na1 O3 H31 . . 110(2)
Na1 O4 Na1 . 4_556 111.76(8)
Na1 O4 H41 . . 104.5(19)
Na1 O4 H41 4_556 . 108(2)
Na1 O4 H42 . . 117(2)
Na1 O4 H42 4_556 . 108(2)
H41 O4 H42 . . 108(2)

loop_
_geom_bond_atom_site_label_1
_geom_bond_atom_site_label_2
_geom_bond_site_symmetry_2
_geom_bond_distance
C1 C6 . 1.387(4)
C1 C2 . 1.392(3)
C1 S1 . 1.783(2)
C2 C3 . 1.391(4)
C2 Cl2 . 1.729(3)
C3 C4 . 1.372(4)
C3 H3 . 0.93
C4 C5 . 1.366(4)
C4 Cl3 . 1.741(3)
C5 C6 . 1.387(4)
C5 H5 . 0.93
C6 H6 . 0.93
N1 S1 . 1.583(2)
N1 Cl1 . 1.753(2)
O1 S1 . 1.4493(18)
O1 Na1 4_556 2.450(2)
O1 Na1 3 2.497(2)
O2 S1 . 1.4440(19)
O2 Na1 . 2.344(2)
S1 Na1 4_556 3.3597(13)
Na1 O4 . 2.446(2)
Na1 O1 4_546 2.450(2)
Na1 O1 3_445 2.497(2)
Na1 O4 4_546 2.500(2)
Na1 O3 . 2.501(2)
Na1 S1 4_546 3.3597(13)
Na1 Na1 2_556 3.429(2)
Na1 Na1 4_556 4.0948(13)
Na1 Na1 4_546 4.0948(13)
O3 Na1 2_556 2.501(2)
O3 H31 . 0.809(10)
O4 Na1 4_556 2.500(2)
O4 H41 . 0.817(10)
O4 H42 . 0.806(10)

loop_
_geom_torsion_atom_site_label_1
_geom_torsion_atom_site_label_2
_geom_torsion_atom_site_label_3
_geom_torsion_atom_site_label_4
_geom_torsion_site_symmetry_1
_geom_torsion_site_symmetry_4
_geom_torsion
C6 C1 C2 C3 . . -1.3(4)
S1 C1 C2 C3 . . 177.9(2)
C6 C1 C2 Cl2 . . 178.9(2)
S1 C1 C2 Cl2 . . -2.0(3)
C1 C2 C3 C4 . . -0.4(4)
Cl2 C2 C3 C4 . . 179.5(2)
C2 C3 C4 C5 . . 1.8(4)
C2 C3 C4 Cl3 . . -175.9(2)
C3 C4 C5 C6 . . -1.5(4)
Cl3 C4 C5 C6 . . 176.1(2)
C4 C5 C6 C1 . . -0.2(4)
C2 C1 C6 C5 . . 1.6(4)
S1 C1 C6 C5 . . -177.6(2)
Na1 O2 S1 O1 . . -73.5(3)
Na1 O2 S1 N1 . . 47.9(3)
Na1 O2 S1 C1 . . 168.2(3)
Na1 O2 S1 Na1 . 4_556 -75.3(3)
Na1 O1 S1 O2 4_556 . -2.58(16)
Na1 O1 S1 O2 3 . 141.4(2)
Na1 O1 S1 N1 4_556 . -129.75(11)
Na1 O1 S1 N1 3 . 14.3(3)
Na1 O1 S1 C1 4_556 . 113.26(12)
Na1 O1 S1 C1 3 . -102.7(2)
Na1 O1 S1 Na1 3 4_556 144.0(3)
Cl1 N1 S1 O2 . . 56.49(15)
Cl1 N1 S1 O1 . . -176.27(11)
Cl1 N1 S1 C1 . . -60.44(15)
Cl1 N1 S1 Na1 . 4_556 145.30(7)
C6 C1 S1 O2 . . 3.3(2)
C2 C1 S1 O2 . . -175.8(2)
C6 C1 S1 O1 . . -119.6(2)
C2 C1 S1 O1 . . 61.2(2)
C6 C1 S1 N1 . . 127.0(2)
C2 C1 S1 N1 . . -52.1(2)
C6 C1 S1 Na1 . 4_556 -76.5(2)
C2 C1 S1 Na1 . 4_556 104.3(2)
S1 O2 Na1 O4 . . 51.6(3)
S1 O2 Na1 O1 . 4_546 52.1(6)
S1 O2 Na1 O1 . 3_445 -145.4(3)
S1 O2 Na1 O4 . 4_546 -67.7(3)
S1 O2 Na1 O3 . . 133.8(3)
S1 O2 Na1 S1 . 4_546 1.2(4)
S1 O2 Na1 Na1 . 2_556 165.0(2)
S1 O2 Na1 Na1 . 4_556 72.6(3)
S1 O2 Na1 Na1 . 4_546 -35.9(3)
O2 Na1 O3 Na1 . 2_556 152.16(7)
O4 Na1 O3 Na1 . 2_556 -127.04(6)
O1 Na1 O3 Na1 4_546 2_556 -39.77(5)
O1 Na1 O3 Na1 3_445 2_556 39.03(5)
O4 Na1 O3 Na1 4_546 2_556 41.92(16)
S1 Na1 O3 Na1 4_546 2_556 -48.61(3)
Na1 Na1 O3 Na1 4_556 2_556 -160.87(5)
Na1 Na1 O3 Na1 4_546 2_556 -55.04(13)
O2 Na1 O4 Na1 . 4_556 30.41(8)
O1 Na1 O4 Na1 4_546 4_556 -149.48(8)
O1 Na1 O4 Na1 3_445 4_556 -107.28(19)
O4 Na1 O4 Na1 4_546 4_556 114.16(12)
O3 Na1 O4 Na1 . 4_556 -70.72(7)
S1 Na1 O4 Na1 4_546 4_556 -171.42(8)
Na1 Na1 O4 Na1 2_556 4_556 -109.28(7)
Na1 Na1 O4 Na1 4_546 4_556 130.72(8)
